data_2015198
loop_
_publ_author_name
'Wardell, James L.'
'Skakle, Janet M. S.'
'Low, John N.'
'Glidewell, Christopher'

_publ_section_title
;
 Contrasting three-dimensional framework structures in the isomeric
 pair 2-iodo-<i>N</i>-(2-nitrophenyl)benzamide and
 <i>N</i>-(2-iodophenyl)-2-nitrobenzamide
;
_journal_coeditor_code SK1872
_journal_issue 11
_journal_name_full 'Acta Crystallographica Section C'
_journal_page_first o634
_journal_page_last o638
_journal_paper_doi 10.1107/S0108270105030180
_journal_volume 61
_journal_year 2005
_chemical_formula_iupac 'C13 H9 I N2 O3'
_chemical_formula_moiety 'C13 H9 I N2 O3'
_chemical_formula_sum 'C13 H9 I N2 O3'
_chemical_formula_weight 368.12
_chemical_name_systematic
;
N-(2-nitrophenyl)-2-iodobenzamide
;
_space_group_IT_number 2
_symmetry_cell_setting triclinic
_symmetry_space_group_name_Hall '-P 1'
_symmetry_space_group_name_H-M 'P -1'
_atom_sites_solution_hydrogens geom
_atom_sites_solution_primary direct
_atom_sites_solution_secondary difmap
_cell_angle_alpha 100.248(2)
_cell_angle_beta 107.7770(10)
_cell_angle_gamma 92.529(2)
_cell_formula_units_Z 2
_cell_length_a 7.2773(2)
_cell_length_b 7.62070(10)
_cell_length_c 11.6821(3)
_cell_measurement_reflns_used 2759
_cell_measurement_temperature 120(2)
_cell_measurement_theta_max 27.53
_cell_measurement_theta_min 3.61
_cell_volume 603.73(2)
_computing_cell_refinement 'DENZO (Otwinowski & Minor, 1997) and COLLECT'
_computing_data_collection 'COLLECT (Nonius, 1999)'
_computing_data_reduction 'DENZO and COLLECT'
_computing_molecular_graphics 'PLATON (Spek, 2003)'
_computing_publication_material 'SHELXL97 and PRPKAPPA (Ferguson, 1999)'
_computing_structure_refinement 'OSCAIL and SHELXL97 (Sheldrick, 1997)'
_computing_structure_solution 'OSCAIL (McArdle, 2003) and SHELXS97 (Sheldrick, 1997)'
_diffrn_ambient_temperature 120(2)
_diffrn_detector_area_resol_mean 9.091
_diffrn_measured_fraction_theta_full 0.991
_diffrn_measured_fraction_theta_max 0.991
_diffrn_measurement_device_type 'Nonius KappaCCD area-detector'
_diffrn_measurement_method '\f and \w'
_diffrn_radiation_monochromator graphite
_diffrn_radiation_source 'Bruker-Nonius FR91 rotating anode'
_diffrn_radiation_type 'Mo K\a'
_diffrn_radiation_wavelength 0.71073
_diffrn_reflns_av_R_equivalents 0.0233
_diffrn_reflns_av_sigmaI/netI 0.0199
_diffrn_reflns_limit_h_max 9
_diffrn_reflns_limit_h_min -9
_diffrn_reflns_limit_k_max 9
_diffrn_reflns_limit_k_min -9
_diffrn_reflns_limit_l_max 15
_diffrn_reflns_limit_l_min -15
_diffrn_reflns_number 12249
_diffrn_reflns_theta_full 27.53
_diffrn_reflns_theta_max 27.53
_diffrn_reflns_theta_min 3.61
_diffrn_standards_decay_% 0
_exptl_absorpt_coefficient_mu 2.657
_exptl_absorpt_correction_T_max 0.901
_exptl_absorpt_correction_T_min 0.465
_exptl_absorpt_correction_type multi-scan
_exptl_absorpt_process_details '(SADABS; Sheldrick, 2003)'
_exptl_crystal_colour yellow
_exptl_crystal_density_diffrn 2.025
_exptl_crystal_density_method 'not measured'
_exptl_crystal_description plate
_exptl_crystal_F_000 356
_exptl_crystal_size_max 0.34
_exptl_crystal_size_mid 0.20
_exptl_crystal_size_min 0.04
_refine_diff_density_max 1.184
_refine_diff_density_min -0.649
_refine_ls_extinction_method none
_refine_ls_goodness_of_fit_ref 1.073
_refine_ls_hydrogen_treatment constr
_refine_ls_matrix_type full
_refine_ls_number_parameters 172
_refine_ls_number_reflns 2759
_refine_ls_number_restraints 0
_refine_ls_restrained_S_all 1.073
_refine_ls_R_factor_all 0.0197
_refine_ls_R_factor_gt 0.0184
_refine_ls_shift/su_max 0.001
_refine_ls_shift/su_mean 0.000
_refine_ls_structure_factor_coef Fsqd
_refine_ls_weighting_details 'w = 1/[\s^2^(Fo^2^)+(0.0212P)^2^+0.5992P] where P=(Fo^2^+2Fc^2^)/3'
_refine_ls_weighting_scheme calc
_refine_ls_wR_factor_gt 0.0448
_refine_ls_wR_factor_ref 0.0453
_reflns_number_gt 2646
_reflns_number_total 2759
_reflns_threshold_expression I>2\s(I)
_cod_data_source_file sk1872.cif
_cod_data_source_block I
_cod_database_code 2015198
_cod_database_fobs_code 2015198

loop_
_symmetry_equiv_pos_as_xyz
'x, y, z'
'-x, -y, -z'

loop_
_atom_site_label
_atom_site_fract_x
_atom_site_fract_y
_atom_site_fract_z
_atom_site_U_iso_or_equiv
_atom_site_adp_type
_atom_site_calc_flag
_atom_site_refinement_flags
_atom_site_occupancy
_atom_site_disorder_assembly
_atom_site_disorder_group
_atom_site_type_symbol
I12 -0.108891(17) 0.241979(16) 0.116436(11) 0.01584(5) Uani d . 1 . . I
O17 0.0865(2) 0.40677(19) 0.39863(13) 0.0160(3) Uani d . 1 . . O
O21 -0.0404(2) 0.1305(2) 0.71175(14) 0.0202(3) Uani d . 1 . . O
O22 0.1146(2) 0.2554(2) 0.90012(15) 0.0275(4) Uani d . 1 . . O
N1 0.0731(2) 0.2290(2) 0.53551(15) 0.0126(3) Uani d . 1 . . N
N22 0.1022(2) 0.2218(2) 0.79120(16) 0.0153(3) Uani d . 1 . . N
C11 -0.2053(3) 0.2139(2) 0.35607(18) 0.0121(4) Uani d . 1 . . C
C12 -0.2769(3) 0.1909(2) 0.22784(18) 0.0120(4) Uani d . 1 . . C
C13 -0.4689(3) 0.1214(3) 0.16427(19) 0.0150(4) Uani d . 1 . . C
C14 -0.5920(3) 0.0720(3) 0.2264(2) 0.0161(4) Uani d . 1 . . C
C15 -0.5246(3) 0.0964(3) 0.35323(19) 0.0156(4) Uani d . 1 . . C
C16 -0.3340(3) 0.1684(3) 0.41702(19) 0.0136(4) Uani d . 1 . . C
C17 -0.0017(3) 0.2940(2) 0.42967(18) 0.0121(4) Uani d . 1 . . C
C21 0.2438(3) 0.2985(2) 0.63227(18) 0.0124(4) Uani d . 1 . . C
C22 0.2627(3) 0.2908(2) 0.75486(18) 0.0130(4) Uani d . 1 . . C
C23 0.4352(3) 0.3532(3) 0.85005(19) 0.0159(4) Uani d . 1 . . C
C24 0.5930(3) 0.4266(3) 0.8256(2) 0.0181(4) Uani d . 1 . . C
C25 0.5763(3) 0.4384(3) 0.70539(19) 0.0161(4) Uani d . 1 . . C
C26 0.4050(3) 0.3756(3) 0.61060(18) 0.0137(4) Uani d . 1 . . C
H1 0.0073 0.1346 0.5432 0.015 Uiso d R 1 . . H
H13 -0.5162 0.1076 0.0775 0.018 Uiso calc R 1 . . H
H14 -0.7215 0.0218 0.1821 0.019 Uiso calc R 1 . . H
H15 -0.6082 0.0641 0.3964 0.019 Uiso calc R 1 . . H
H16 -0.2898 0.1872 0.5041 0.016 Uiso calc R 1 . . H
H23 0.4444 0.3453 0.9318 0.019 Uiso calc R 1 . . H
H24 0.7112 0.4683 0.8900 0.022 Uiso calc R 1 . . H
H25 0.6835 0.4901 0.6880 0.019 Uiso calc R 1 . . H
H26 0.3969 0.3852 0.5293 0.016 Uiso calc R 1 . . H

loop_
_atom_site_aniso_label
_atom_site_aniso_U_11
_atom_site_aniso_U_22
_atom_site_aniso_U_33
_atom_site_aniso_U_12
_atom_site_aniso_U_13
_atom_site_aniso_U_23
I12 0.01425(8) 0.02280(8) 0.01220(8) 0.00112(5) 0.00549(5) 0.00590(5)
O17 0.0155(7) 0.0187(7) 0.0145(7) -0.0031(5) 0.0055(6) 0.0049(6)
O21 0.0141(7) 0.0265(8) 0.0192(8) -0.0056(6) 0.0032(6) 0.0080(6)
O22 0.0314(10) 0.0359(10) 0.0168(8) -0.0077(7) 0.0131(7) 0.0027(7)
N1 0.0110(8) 0.0131(7) 0.0125(8) -0.0031(6) 0.0023(6) 0.0032(6)
N22 0.0166(8) 0.0167(8) 0.0149(9) 0.0011(6) 0.0068(7) 0.0058(7)
C11 0.0116(9) 0.0106(8) 0.0138(9) 0.0013(7) 0.0037(7) 0.0022(7)
C12 0.0127(9) 0.0116(8) 0.0143(10) 0.0032(7) 0.0066(7) 0.0045(7)
C13 0.0145(9) 0.0174(9) 0.0118(10) 0.0025(7) 0.0023(8) 0.0027(7)
C14 0.0101(9) 0.0155(9) 0.0209(11) 0.0006(7) 0.0032(8) 0.0019(8)
C15 0.0133(9) 0.0157(9) 0.0201(10) 0.0009(7) 0.0081(8) 0.0051(8)
C16 0.0143(9) 0.0151(9) 0.0125(9) 0.0014(7) 0.0052(8) 0.0040(7)
C17 0.0122(9) 0.0127(8) 0.0116(9) 0.0016(7) 0.0052(7) 0.0005(7)
C21 0.0151(9) 0.0097(8) 0.0117(9) 0.0008(7) 0.0045(8) 0.0005(7)
C22 0.0133(9) 0.0109(8) 0.0156(10) 0.0007(7) 0.0053(8) 0.0036(7)
C23 0.0181(10) 0.0165(9) 0.0124(10) 0.0007(7) 0.0037(8) 0.0035(7)
C24 0.0158(10) 0.0172(9) 0.0159(10) -0.0003(7) -0.0017(8) 0.0021(8)
C25 0.0132(9) 0.0163(9) 0.0202(11) -0.0005(7) 0.0074(8) 0.0038(8)
C26 0.0137(9) 0.0158(9) 0.0127(9) 0.0006(7) 0.0059(8) 0.0030(7)

loop_
_atom_type_symbol
_atom_type_description
_atom_type_scat_dispersion_real
_atom_type_scat_dispersion_imag
_atom_type_scat_source
C C 0.0033 0.0016 'International Tables Vol C Tables 4.2.6.8 and 6.1.1.4'
H H 0.0000 0.0000 'International Tables Vol C Tables 4.2.6.8 and 6.1.1.4'
I I -0.4742 1.8119 'International Tables Vol C Tables 4.2.6.8 and 6.1.1.4'
N N 0.0061 0.0033 'International Tables Vol C Tables 4.2.6.8 and 6.1.1.4'
O O 0.0106 0.0060 'International Tables Vol C Tables 4.2.6.8 and 6.1.1.4'

loop_
_geom_angle_atom_site_label_1
_geom_angle_atom_site_label_2
_geom_angle_atom_site_label_3
_geom_angle
_geom_angle_publ_flag
C12 C11 C16 117.79(17) no
C12 C11 C17 122.62(17) no
C16 C11 C17 119.50(17) no
C13 C12 C11 120.36(17) no
C13 C12 I12 115.02(14) no
C11 C12 I12 124.54(14) no
C14 C13 C12 120.77(19) no
C14 C13 H13 119.6 no
C12 C13 H13 119.6 no
C15 C14 C13 119.65(18) no
C15 C14 H14 120.2 no
C13 C14 H14 120.2 no
C14 C15 C16 119.66(18) no
C14 C15 H15 120.2 no
C16 C15 H15 120.2 no
C15 C16 C11 121.71(19) no
C15 C16 H16 119.1 no
C11 C16 H16 119.1 no
O17 C17 N1 123.77(18) no
O17 C17 C11 122.80(18) no
N1 C17 C11 113.42(16) no
C17 N1 C21 126.50(16) no
C17 N1 H1 116.7 no
C21 N1 H1 116.8 no
C26 C21 N1 121.25(18) no
C26 C21 C22 116.89(18) no
N1 C21 C22 121.84(17) no
C23 C22 C21 121.67(18) no
C23 C22 N22 115.78(17) no
C21 C22 N22 122.53(17) no
O22 N22 O21 122.13(17) no
O22 N22 C22 118.47(17) no
O21 N22 C22 119.39(17) no
C24 C23 C22 120.13(19) no
C24 C23 H23 119.9 no
C22 C23 H23 119.9 no
C23 C24 C25 119.09(19) no
C23 C24 H24 120.5 no
C25 C24 H24 120.5 no
C26 C25 C24 120.81(18) no
C26 C25 H25 119.6 no
C24 C25 H25 119.6 no
C25 C26 C21 121.40(18) no
C25 C26 H26 119.3 no
C21 C26 H26 119.3 no

loop_
_geom_bond_atom_site_label_1
_geom_bond_atom_site_label_2
_geom_bond_site_symmetry_2
_geom_bond_distance
_geom_bond_publ_flag
C11 C12 . 1.403(3) no
C11 C16 . 1.404(3) no
C11 C17 . 1.504(3) no
C12 C13 . 1.395(3) no
C12 I12 . 2.1097(18) no
C13 C14 . 1.391(3) no
C13 H13 . 0.95 no
C14 C15 . 1.386(3) no
C14 H14 . 0.95 no
C15 C16 . 1.392(3) no
C15 H15 . 0.95 no
C16 H16 . 0.95 no
C17 O17 . 1.219(2) no
C17 N1 . 1.379(2) no
N1 C21 . 1.405(2) no
N1 H1 . 0.8797 no
C21 C26 . 1.399(3) no
C21 C22 . 1.409(3) no
C22 C23 . 1.395(3) no
C22 N22 . 1.466(2) no
N22 O22 . 1.227(2) no
N22 O21 . 1.241(2) no
C23 C24 . 1.383(3) no
C23 H23 . 0.95 no
C24 C25 . 1.391(3) no
C24 H24 . 0.95 no
C25 C26 . 1.388(3) no
C25 H25 . 0.95 no
C26 H26 . 0.95 no

loop_
_geom_hbond_atom_site_label_D
_geom_hbond_atom_site_label_H
_geom_hbond_atom_site_label_A
_geom_hbond_site_symmetry_A
_geom_hbond_distance_DH
_geom_hbond_distance_HA
_geom_hbond_distance_DA
_geom_hbond_angle_DHA
_geom_hbond_publ_flag
N1 H1 O21 . 0.88 2.11 2.649(2) 119 y
C25 H25 O17 2_666 0.95 2.38 3.312(3) 168 y
C26 H26 O17 . 0.95 2.34 2.883(3) 116 y

loop_
_geom_torsion_atom_site_label_1
_geom_torsion_atom_site_label_2
_geom_torsion_atom_site_label_3
_geom_torsion_atom_site_label_4
_geom_torsion
_geom_torsion_publ_flag
C16 C11 C12 C13 -1.3(3) no
C17 C11 C12 C13 -177.90(17) no
C16 C11 C12 I12 -177.89(13) no
C17 C11 C12 I12 5.6(3) no
C11 C12 C13 C14 -0.6(3) no
I12 C12 C13 C14 176.22(15) no
C12 C13 C14 C15 1.7(3) no
C13 C14 C15 C16 -0.6(3) no
C14 C15 C16 C11 -1.4(3) no
C12 C11 C16 C15 2.4(3) no
C17 C11 C16 C15 179.06(17) no
C12 C11 C17 O17 31.2(3) no
C16 C11 C17 O17 -145.32(19) no
C12 C11 C17 N1 -149.63(18) no
C16 C11 C17 N1 33.9(2) no
O17 C17 N1 C21 10.7(3) no
C11 C17 N1 C21 -168.48(17) no
C17 N1 C21 C26 -33.8(3) no
C17 N1 C21 C22 147.54(19) no
C26 C21 C22 C23 -1.4(3) no
N1 C21 C22 C23 177.30(18) no
C26 C21 C22 N22 176.85(17) no
N1 C21 C22 N22 -4.4(3) no
C23 C22 N22 O22 14.4(3) no
C21 C22 N22 O22 -163.95(18) no
C23 C22 N22 O21 -164.97(18) no
C21 C22 N22 O21 16.7(3) no
C21 C22 C23 C24 0.6(3) no
N22 C22 C23 C24 -177.80(18) no
C22 C23 C24 C25 0.6(3) no
C23 C24 C25 C26 -0.8(3) no
C24 C25 C26 C21 -0.1(3) no
N1 C21 C26 C25 -177.58(18) no
C22 C21 C26 C25 1.2(3) no

loop_
_cod_related_entry_id
_cod_related_entry_database
_cod_related_entry_code
1 ChemSpider 2864707
